data_4123022
loop_
_publ_author_name
'Matson, Ellen M.'
'Park, Yun Ji'
'Fout, Alison R.'

_publ_contact_author
; 
Danielle L. Gray 
University of Illinois 
School of Chemical Sciences, Box 59-1 
505 South Mathews Avenue 
Urbana, Illinois  61801 
USA 
;
_publ_section_title
;
 Facile Nitrite Reduction in a Non-heme Iron System: Formation of an
 Iron(III)-Oxo.
;
_journal_name_full 'Journal of the American Chemical Society'
_journal_page_first 141203122255000
_journal_paper_doi 10.1021/ja510615p
_journal_year 2014
_chemical_formula_moiety 'C36 H51 N8 O2 Zn, C F3 O3 S, C4 H10 O'
_chemical_formula_sum 'C41 H61 F3 N8 O6 S Zn'
_chemical_formula_weight 916.40
_chemical_name_systematic
; 
? 
;
_space_group_crystal_system orthorhombic
_space_group_IT_number 61
_space_group_name_Hall '-P 2ac 2ab'
_space_group_name_H-M_alt 'P b c a'
_symmetry_space_group_name_Hall '-P 2ac 2ab'
_symmetry_space_group_name_H-M 'P b c a'
_atom_sites_solution_hydrogens mixed
_audit_creation_method SHELXL-2014/6
_audit_update_record
; 
? 
;
_cell_angle_alpha 90
_cell_angle_beta 90
_cell_angle_gamma 90
_cell_formula_units_Z 8
_cell_length_a 14.4321(4)
_cell_length_b 23.9090(6)
_cell_length_c 25.8489(7)
_cell_measurement_reflns_used 9866
_cell_measurement_temperature 104(2)
_cell_measurement_theta_max 25.98
_cell_measurement_theta_min 2.28
_cell_volume 8919.3(4)
_computing_cell_refinement 'SAINT V8.34A (Bruker, 2005)'
_computing_data_collection 'APEX2 V2013.10-0 (Bruker, 2013)'
_computing_data_reduction
; 
SAINT V8.34A, XPREP v2014/2, SADABS V2014/4, TWINABS V2012/1 
(Bruker, 2012 & 2014) 
;
_computing_molecular_graphics
; 
SHELXTL v2014-4 (Bruker, 2014), CrystalMaker v2.7.7 (CrystalMaker, 1994) 
;
_computing_publication_material 'XCIF V2014-2 (Bruker, 2013)'
_computing_structure_refinement 'SHELX-2014-6 (Sheldrick, 2014)'
_computing_structure_solution 'SHELX-2014-4 (Sheldrick, 2014)'
_diffrn_ambient_temperature 104(2)
_diffrn_measured_fraction_theta_full 0.999
_diffrn_measured_fraction_theta_max 0.997
_diffrn_measurement_device 'Bruker D8 Venture/Photon 100'
_diffrn_measurement_method 'profile data from \f and \w scans'
_diffrn_radiation_monochromator 'multilayer mirrors'
_diffrn_radiation_source 'microfocus sealed tube'
_diffrn_radiation_type MoK\a
_diffrn_radiation_wavelength 0.71073
_diffrn_radiation_wavelength_id cd75lsa
_diffrn_reflns_av_R_equivalents 0.0537
_diffrn_reflns_av_unetI/netI 0.0246
_diffrn_reflns_Laue_measured_fraction_full 0.999
_diffrn_reflns_Laue_measured_fraction_max 0.997
_diffrn_reflns_limit_h_max 17
_diffrn_reflns_limit_h_min -17
_diffrn_reflns_limit_k_max 29
_diffrn_reflns_limit_k_min -29
_diffrn_reflns_limit_l_max 31
_diffrn_reflns_limit_l_min -31
_diffrn_reflns_number 86080
_diffrn_reflns_point_group_measured_fraction_full 0.999
_diffrn_reflns_point_group_measured_fraction_max 0.997
_diffrn_reflns_theta_full 25.242
_diffrn_reflns_theta_max 26.079
_diffrn_reflns_theta_min 2.280
_exptl_absorpt_coefficient_mu 0.664
_exptl_absorpt_correction_T_max 0.82065
_exptl_absorpt_correction_T_min 0.62247
_exptl_absorpt_correction_type integration
_exptl_absorpt_process_details 'SHELXTL/SADABS V2014/4 (Bruker, 2014)'
_exptl_crystal_colour colourless
_exptl_crystal_density_diffrn 1.365
_exptl_crystal_density_method 'not measured'
_exptl_crystal_description brick
_exptl_crystal_F_000 3872
_exptl_crystal_id cd75lsa
_exptl_crystal_preparation
; 
The data crystal was mounted using oil (Parantone-N, Exxon) to a 
0.3 mm cryo-loop (Hampton Research) with the (-1 -2 0) scattering 
planes roughly normal to the spindle axis. 
;
_exptl_crystal_size_max 0.526
_exptl_crystal_size_mid 0.224
_exptl_crystal_size_min 0.20
_refine_diff_density_max 0.684
_refine_diff_density_min -0.575
_refine_diff_density_rms 0.069
_refine_ls_extinction_method none
_refine_ls_goodness_of_fit_ref 1.034
_refine_ls_hydrogen_treatment mixed
_refine_ls_matrix_type full
_refine_ls_number_parameters 891
_refine_ls_number_reflns 8813
_refine_ls_number_restraints 1534
_refine_ls_restrained_S_all 1.030
_refine_ls_R_factor_all 0.0747
_refine_ls_R_factor_gt 0.0547
_refine_ls_shift/su_max 0.001
_refine_ls_shift/su_mean 0.000
_refine_ls_structure_factor_coef Fsqd
_refine_ls_weighting_details 'w=1/[\s^2^(Fo^2^)+(0.0617P)^2^+18.6240P] where P=(Fo^2^+2Fc^2^)/3'
_refine_ls_weighting_scheme calc
_refine_ls_wR_factor_gt 0.1346
_refine_ls_wR_factor_ref 0.1510
_reflns_Friedel_coverage 0.000
_reflns_number_gt 6799
_reflns_number_total 8813
_reflns_threshold_expression 'I > 2\s(I)'
_cod_data_source_file ja510615p_si_002.cif
_cod_data_source_block cd75lsa_5
_cod_database_code 4123022
_shelx_space_group_comment
; 
The symmetry employed for this shelxl refinement is uniquely defined 
by the following loop, which should always be used as a source of 
symmetry information in preference to the above space-group names. 
They are only intended as comments. 
;
_shelx_estimated_absorpt_t_min 0.721
_shelx_estimated_absorpt_t_max 0.879
_shelxl_version_number 2014/6

loop_
_space_group_symop_operation_xyz
'x, y, z'
'-x+1/2, -y, z+1/2'
'-x, y+1/2, -z+1/2'
'x+1/2, -y+1/2, -z'
'-x, -y, -z'
'x-1/2, y, -z-1/2'
'x, -y-1/2, z-1/2'
'-x-1/2, y-1/2, z'

loop_
_atom_site_label
_atom_site_type_symbol
_atom_site_fract_x
_atom_site_fract_y
_atom_site_fract_z
_atom_site_U_iso_or_equiv
_atom_site_adp_type
_atom_site_occupancy
_atom_site_site_symmetry_order
_atom_site_calc_flag
_atom_site_refinement_flags_posn
_atom_site_refinement_flags_adp
_atom_site_refinement_flags_occupancy
_atom_site_disorder_assembly
_atom_site_disorder_group
Zn1 Zn 0.67850(2) 0.55654(2) 0.70509(2) 0.03262(12) Uani 1 1 d D . . . .
N1 N 0.5903(2) 0.60685(11) 0.76009(11) 0.0406(7) Uani 1 1 d . . . . .
N2 N 0.74281(18) 0.63319(10) 0.70384(10) 0.0312(6) Uani 1 1 d . . . . .
N6 N 0.6091(2) 0.44909(13) 0.60817(13) 0.0463(8) Uani 1 1 d D . . . .
H6 H 0.655(3) 0.462(2) 0.6191(19) 0.069 Uiso 1 1 d . U . . .
N7 N 0.8739(2) 0.40845(14) 0.77294(14) 0.0540(8) Uani 1 1 d D . . . .
H7 H 0.869(4) 0.394(2) 0.8057(10) 0.081 Uiso 1 1 d D U . . .
O8 O 0.7535(4) 0.5133(4) 0.6497(3) 0.0380(15) Uani 0.75(3) 1 d D U P A 1
N9 N 0.8349(5) 0.5135(4) 0.6440(4) 0.0520(17) Uani 0.75(3) 1 d D U P A 1
O10 O 0.8726(6) 0.4808(6) 0.6153(4) 0.071(2) Uani 0.75(3) 1 d D U P A 1
O8B O 0.7596(14) 0.5019(9) 0.6623(11) 0.041(3) Uani 0.25(3) 1 d D U P A 2
N9B N 0.8411(14) 0.5051(13) 0.6555(9) 0.048(3) Uani 0.25(3) 1 d D U P A 2
O10B O 0.8720(16) 0.4986(13) 0.6122(9) 0.055(4) Uani 0.25(3) 1 d D U P A 2
C20 C 0.6528(3) 0.64771(15) 0.78344(14) 0.0442(9) Uani 1 1 d . . . . .
H20A H 0.6841 0.6309 0.8138 0.053 Uiso 1 1 calc R U . . .
H20B H 0.6170 0.6806 0.7954 0.053 Uiso 1 1 calc R U . . .
C21 C 0.7236(2) 0.66576(13) 0.74442(13) 0.0350(7) Uani 1 1 d . . . . .
C22 C 0.7771(2) 0.71459(13) 0.74382(13) 0.0380(8) Uani 1 1 d . . . . .
H22A H 0.7756 0.7440 0.7685 0.046 Uiso 1 1 calc R U . . .
C23 C 0.8323(2) 0.71187(13) 0.70073(13) 0.0346(7) Uani 1 1 d . . . . .
H23A H 0.8766 0.7389 0.6899 0.041 Uiso 1 1 calc R U . . .
C24 C 0.8108(2) 0.66123(12) 0.67556(12) 0.0301(6) Uani 1 1 d . . . . .
C25 C 0.8422(2) 0.64107(13) 0.62827(13) 0.0354(7) Uani 1 1 d D . . . .
H25A H 0.8117 0.6083 0.6164 0.042 Uiso 1 1 calc R U . B 1
C30 C 0.5201(2) 0.63231(15) 0.72675(16) 0.0478(9) Uani 1 1 d D . . . .
H30A H 0.4660 0.6449 0.7472 0.057 Uiso 1 1 calc R U . C 1
H30B H 0.5459 0.6646 0.7076 0.057 Uiso 1 1 calc R U . C 1
N3 N 0.5500(5) 0.5464(6) 0.6688(6) 0.041(2) Uani 0.46(3) 1 d DG U P A 1
C31 C 0.4951(9) 0.5886(5) 0.6924(5) 0.0390(19) Uani 0.46(3) 1 d DG U P A 1
C32 C 0.4027(6) 0.5825(4) 0.6743(7) 0.051(2) Uani 0.46(3) 1 d G U P A 1
H32A H 0.3514 0.6051 0.6838 0.062 Uiso 0.46(3) 1 calc R U P A 1
C33 C 0.4006(6) 0.5365(4) 0.6395(6) 0.050(2) Uani 0.46(3) 1 d G U P A 1
H33A H 0.3476 0.5231 0.6216 0.060 Uiso 0.46(3) 1 calc R U P A 1
C34 C 0.4916(7) 0.5143(5) 0.6361(5) 0.046(2) Uani 0.46(3) 1 d DG U P A 1
N3B N 0.5491(5) 0.5543(5) 0.6709(5) 0.0333(15) Uani 0.54(3) 1 d DG U P A 2
C31B C 0.4841(7) 0.5958(4) 0.6860(4) 0.045(2) Uani 0.54(3) 1 d DG U P A 2
C32B C 0.4008(5) 0.5865(4) 0.6582(6) 0.0492(19) Uani 0.54(3) 1 d G U P A 2
H32B H 0.3457 0.6081 0.6607 0.059 Uiso 0.54(3) 1 calc R U P A 2
C33B C 0.4142(7) 0.5392(4) 0.6258(5) 0.056(2) Uani 0.54(3) 1 d G U P A 2
H33B H 0.3696 0.5236 0.6029 0.068 Uiso 0.54(3) 1 calc R U P A 2
C34B C 0.5058(7) 0.5193(4) 0.6337(4) 0.0441(18) Uani 0.54(3) 1 d DG U P A 2
C35 C 0.5270(3) 0.47061(16) 0.61082(16) 0.0512(10) Uani 1 1 d D . . . .
H35A H 0.4826 0.4512 0.5905 0.061 Uiso 1 1 calc R U . A 1
C40 C 0.5520(3) 0.56673(16) 0.79740(16) 0.0522(10) Uani 1 1 d D . . . .
H40A H 0.4998 0.5457 0.7819 0.063 Uiso 1 1 calc R U . D 1
H40B H 0.5296 0.5863 0.8288 0.063 Uiso 1 1 calc R U . D 1
N4 N 0.6816(11) 0.5066(6) 0.7704(3) 0.034(2) Uani 0.55(3) 1 d D U P A 1
C41 C 0.6309(8) 0.5279(5) 0.8105(4) 0.037(2) Uani 0.55(3) 1 d D U P A 1
C42 C 0.6291(10) 0.4858(5) 0.8510(4) 0.045(2) Uani 0.55(3) 1 d D U P A 1
H42A H 0.5855 0.4826 0.8783 0.054 Uiso 0.55(3) 1 calc R U P A 1
C43 C 0.7038(10) 0.4518(5) 0.8413(4) 0.044(2) Uani 0.55(3) 1 d D U P A 1
H43A H 0.7288 0.4246 0.8643 0.053 Uiso 0.55(3) 1 calc R U P A 1
C44 C 0.7364(9) 0.4642(6) 0.7917(4) 0.039(2) Uani 0.55(3) 1 d D U P A 1
N4B N 0.6924(11) 0.5153(7) 0.7745(4) 0.035(3) Uani 0.45(3) 1 d D U P A 2
C41B C 0.6170(8) 0.5179(6) 0.8066(5) 0.037(3) Uani 0.45(3) 1 d D U P A 2
C42B C 0.6485(9) 0.4956(6) 0.8560(4) 0.041(2) Uani 0.45(3) 1 d D U P A 2
H42B H 0.6233 0.5035 0.8892 0.049 Uiso 0.45(3) 1 calc R U P A 2
C43B C 0.7219(10) 0.4610(6) 0.8450(4) 0.043(3) Uani 0.45(3) 1 d D U P A 2
H43B H 0.7489 0.4341 0.8675 0.052 Uiso 0.45(3) 1 calc R U P A 2
C44B C 0.7490(10) 0.4731(7) 0.7943(5) 0.037(3) Uani 0.45(3) 1 d D U P A 2
C45 C 0.8125(3) 0.44519(15) 0.76103(17) 0.0482(9) Uani 1 1 d D . . . .
H45A H 0.8185 0.4618 0.7278 0.058 Uiso 1 1 calc R U . A 1
N5 N 0.9063(6) 0.6598(4) 0.5978(3) 0.0476(17) Uani 0.644(6) 1 d D U P E 1
H5 H 0.9412 0.6880 0.6079 0.057 Uiso 0.644(6) 1 calc R U P E 1
C50 C 0.9218(4) 0.6343(3) 0.5458(2) 0.0482(14) Uani 0.644(6) 1 d D U P E 1
H50A H 0.8753 0.6042 0.5390 0.058 Uiso 0.644(6) 1 calc R U P E 1
C51 C 0.9122(5) 0.6823(3) 0.5058(2) 0.0516(16) Uani 0.644(6) 1 d D U P E 1
H51A H 0.8469 0.6950 0.5044 0.062 Uiso 0.644(6) 1 calc R U P E 1
H51B H 0.9509 0.7144 0.5166 0.062 Uiso 0.644(6) 1 calc R U P E 1
C52 C 0.9423(6) 0.6626(4) 0.4527(3) 0.0711(18) Uani 0.644(6) 1 d D U P E 1
H52A H 0.8876 0.6453 0.4361 0.085 Uiso 0.644(6) 1 calc R U P E 1
H52B H 0.9577 0.6964 0.4323 0.085 Uiso 0.644(6) 1 calc R U P E 1
C53 C 1.0162(6) 0.6253(3) 0.4471(3) 0.0649(17) Uani 0.644(6) 1 d D U P E 1
H53A H 1.0741 0.6472 0.4445 0.078 Uiso 0.644(6) 1 calc R U P E 1
H53B H 1.0082 0.6052 0.4138 0.078 Uiso 0.644(6) 1 calc R U P E 1
C54 C 1.0281(8) 0.5824(4) 0.4893(3) 0.0593(18) Uani 0.644(6) 1 d D U P E 1
H54A H 1.0895 0.5643 0.4860 0.071 Uiso 0.644(6) 1 calc R U P E 1
H54B H 0.9800 0.5531 0.4860 0.071 Uiso 0.644(6) 1 calc R U P E 1
C55 C 1.0198(5) 0.6113(3) 0.5430(2) 0.0554(15) Uani 0.644(6) 1 d D U P E 1
H55A H 1.0307 0.5840 0.5711 0.066 Uiso 0.644(6) 1 calc R U P E 1
H55B H 1.0657 0.6419 0.5461 0.066 Uiso 0.644(6) 1 calc R U P E 1
N5B N 0.9108(10) 0.6664(6) 0.6050(5) 0.043(3) Uani 0.356(6) 1 d D U P E 2
H5B H 0.9322 0.6960 0.6214 0.052 Uiso 0.356(6) 1 calc R U P E 2
C50B C 0.9587(7) 0.6535(4) 0.5556(3) 0.0428(18) Uani 0.356(6) 1 d D U P E 2
H50B H 1.0157 0.6769 0.5517 0.051 Uiso 0.356(6) 1 calc R U P E 2
C51B C 0.8920(9) 0.6633(6) 0.5096(4) 0.059(2) Uani 0.356(6) 1 d D U P E 2
H51C H 0.8295 0.6508 0.5204 0.071 Uiso 0.356(6) 1 calc R U P E 2
H51D H 0.8884 0.7041 0.5034 0.071 Uiso 0.356(6) 1 calc R U P E 2
C52B C 0.9142(9) 0.6350(7) 0.4578(4) 0.068(2) Uani 0.356(6) 1 d D U P E 2
H52C H 0.8571 0.6164 0.4454 0.082 Uiso 0.356(6) 1 calc R U P E 2
H52D H 0.9297 0.6647 0.4325 0.082 Uiso 0.356(6) 1 calc R U P E 2
C53B C 0.9835(11) 0.5968(7) 0.4570(5) 0.079(2) Uani 0.356(6) 1 d D U P E 2
H53C H 1.0258 0.6080 0.4287 0.094 Uiso 0.356(6) 1 calc R U P E 2
H53D H 0.9551 0.5609 0.4464 0.094 Uiso 0.356(6) 1 calc R U P E 2
C54B C 1.0437(12) 0.5841(8) 0.5030(5) 0.061(2) Uani 0.356(6) 1 d D U P E 2
H54C H 1.0973 0.6099 0.5040 0.073 Uiso 0.356(6) 1 calc R U P E 2
H54D H 1.0671 0.5453 0.5011 0.073 Uiso 0.356(6) 1 calc R U P E 2
C55B C 0.9825(10) 0.5919(4) 0.5521(4) 0.057(2) Uani 0.356(6) 1 d D U P E 2
H55C H 0.9253 0.5693 0.5493 0.068 Uiso 0.356(6) 1 calc R U P E 2
H55D H 1.0169 0.5799 0.5834 0.068 Uiso 0.356(6) 1 calc R U P E 2
C60 C 0.6224(7) 0.3955(3) 0.5815(4) 0.0447(18) Uani 0.586(13) 1 d D U P F 1
H60 H 0.5628 0.3743 0.5829 0.054 Uiso 0.586(13) 1 calc R U P F 1
C61 C 0.6955(11) 0.3624(6) 0.6107(4) 0.051(2) Uani 0.586(13) 1 d D U P F 1
H61A H 0.6735 0.3548 0.6463 0.061 Uiso 0.586(13) 1 calc R U P F 1
H61B H 0.7532 0.3846 0.6130 0.061 Uiso 0.586(13) 1 calc R U P F 1
C62 C 0.7155(12) 0.3067(5) 0.5831(4) 0.0538(19) Uani 0.586(13) 1 d D U P F 1
H62A H 0.7679 0.2877 0.6003 0.065 Uiso 0.586(13) 1 calc R U P F 1
H62B H 0.6605 0.2821 0.5857 0.065 Uiso 0.586(13) 1 calc R U P F 1
C63 C 0.7388(7) 0.3160(4) 0.5269(4) 0.062(2) Uani 0.586(13) 1 d D U P F 1
H63A H 0.7984 0.3364 0.5243 0.074 Uiso 0.586(13) 1 calc R U P F 1
H63B H 0.7464 0.2794 0.5095 0.074 Uiso 0.586(13) 1 calc R U P F 1
C64 C 0.6649(8) 0.3488(4) 0.4997(3) 0.066(2) Uani 0.586(13) 1 d D U P F 1
H64A H 0.6069 0.3267 0.4989 0.079 Uiso 0.586(13) 1 calc R U P F 1
H64B H 0.6842 0.3558 0.4635 0.079 Uiso 0.586(13) 1 calc R U P F 1
C65 C 0.6465(8) 0.4047(4) 0.5264(4) 0.062(2) Uani 0.586(13) 1 d D U P F 1
H65A H 0.7023 0.4286 0.5241 0.074 Uiso 0.586(13) 1 calc R U P F 1
H65B H 0.5949 0.4243 0.5088 0.074 Uiso 0.586(13) 1 calc R U P F 1
C60B C 0.6392(13) 0.3973(5) 0.5815(5) 0.053(2) Uani 0.414(13) 1 d D U P F 2
H60B H 0.5802 0.3778 0.5721 0.064 Uiso 0.414(13) 1 calc R U P F 2
C61B C 0.6869(15) 0.3578(8) 0.6188(5) 0.048(2) Uani 0.414(13) 1 d D U P F 2
H61C H 0.6441 0.3487 0.6475 0.058 Uiso 0.414(13) 1 calc R U P F 2
H61D H 0.7418 0.3767 0.6338 0.058 Uiso 0.414(13) 1 calc R U P F 2
C62B C 0.7175(17) 0.3036(7) 0.5924(6) 0.054(2) Uani 0.414(13) 1 d D U P F 2
H62C H 0.7584 0.2824 0.6161 0.065 Uiso 0.414(13) 1 calc R U P F 2
H62D H 0.6623 0.2803 0.5853 0.065 Uiso 0.414(13) 1 calc R U P F 2
C63B C 0.7682(10) 0.3142(6) 0.5425(5) 0.060(2) Uani 0.414(13) 1 d D U P F 2
H63C H 0.8283 0.3323 0.5503 0.072 Uiso 0.414(13) 1 calc R U P F 2
H63D H 0.7812 0.2780 0.5255 0.072 Uiso 0.414(13) 1 calc R U P F 2
C64B C 0.7143(12) 0.3508(5) 0.5060(4) 0.065(2) Uani 0.414(13) 1 d D U P F 2
H64C H 0.6576 0.3309 0.4948 0.078 Uiso 0.414(13) 1 calc R U P F 2
H64D H 0.7523 0.3585 0.4749 0.078 Uiso 0.414(13) 1 calc R U P F 2
C65B C 0.6873(11) 0.4061(5) 0.5318(5) 0.057(2) Uani 0.414(13) 1 d D U P F 2
H65C H 0.7438 0.4286 0.5378 0.069 Uiso 0.414(13) 1 calc R U P F 2
H65D H 0.6464 0.4274 0.5082 0.069 Uiso 0.414(13) 1 calc R U P F 2
C70 C 0.9284(3) 0.38002(15) 0.73322(16) 0.0477(9) Uani 1 1 d . . . . .
H70A H 0.9284 0.4043 0.7017 0.057 Uiso 1 1 calc R U . . .
C71 C 0.8831(3) 0.32627(17) 0.71918(16) 0.0504(9) Uani 1 1 d . . . . .
H71A H 0.8207 0.3340 0.7051 0.060 Uiso 1 1 calc R U . . .
H71B H 0.8755 0.3033 0.7507 0.060 Uiso 1 1 calc R U . . .
C72 C 0.9383(3) 0.29370(17) 0.67976(17) 0.0546(10) Uani 1 1 d . . . . .
H72A H 0.9081 0.2571 0.6739 0.065 Uiso 1 1 calc R U . . .
H72B H 0.9382 0.3143 0.6465 0.065 Uiso 1 1 calc R U . . .
C73 C 1.0359(3) 0.28431(18) 0.69636(19) 0.0595(11) Uani 1 1 d . . . . .
H73A H 1.0705 0.2651 0.6685 0.071 Uiso 1 1 calc R U . . .
H73B H 1.0370 0.2602 0.7275 0.071 Uiso 1 1 calc R U . . .
C74 C 1.0815(3) 0.33992(17) 0.7084(2) 0.0611(12) Uani 1 1 d . . . . .
H74A H 1.0845 0.3627 0.6765 0.073 Uiso 1 1 calc R U . . .
H74B H 1.1458 0.3332 0.7203 0.073 Uiso 1 1 calc R U . . .
C75 C 1.0289(3) 0.37228(16) 0.74997(17) 0.0545(10) Uani 1 1 d . . . . .
H75A H 1.0312 0.3515 0.7831 0.065 Uiso 1 1 calc R U . . .
H75B H 1.0583 0.4093 0.7553 0.065 Uiso 1 1 calc R U . . .
S1 S 0.9240(3) 0.29324(18) 0.8902(2) 0.0434(9) Uani 0.629(12) 1 d D U P G 1
O1 O 0.9088(9) 0.3501(2) 0.8764(5) 0.065(3) Uani 0.629(12) 1 d D U P G 1
O2 O 0.9601(5) 0.2868(3) 0.9415(3) 0.0669(18) Uani 0.629(12) 1 d D U P G 1
O3 O 0.9686(4) 0.2576(2) 0.8544(3) 0.0553(17) Uani 0.629(12) 1 d D U P G 1
C1 C 0.8090(4) 0.2655(4) 0.8961(3) 0.0442(16) Uani 0.629(12) 1 d D U P G 1
F1 F 0.7626(5) 0.2736(4) 0.8522(3) 0.082(2) Uani 0.629(12) 1 d D U P G 1
F2 F 0.8113(7) 0.2108(3) 0.9041(5) 0.069(2) Uani 0.629(12) 1 d D U P G 1
F3 F 0.7605(6) 0.2885(5) 0.9332(3) 0.079(2) Uani 0.629(12) 1 d D U P G 1
S1B S 0.9228(5) 0.2918(3) 0.8761(3) 0.0350(12) Uani 0.371(12) 1 d D U P G 2
O1B O 0.9213(12) 0.3516(4) 0.8708(6) 0.041(3) Uani 0.371(12) 1 d D U P G 2
O2B O 0.9836(6) 0.2715(5) 0.9154(6) 0.066(3) Uani 0.371(12) 1 d D U P G 2
O3B O 0.9368(9) 0.2632(4) 0.8290(5) 0.057(3) Uani 0.371(12) 1 d D U P G 2
C1B C 0.8092(6) 0.2743(5) 0.8974(4) 0.047(2) Uani 0.371(12) 1 d D U P G 2
F1B F 0.7470(7) 0.2928(5) 0.8632(5) 0.064(3) Uani 0.371(12) 1 d D U P G 2
F2B F 0.7934(12) 0.2198(5) 0.8996(8) 0.067(3) Uani 0.371(12) 1 d D U P G 2
F3B F 0.7898(9) 0.2968(6) 0.9423(4) 0.060(3) Uani 0.371(12) 1 d D U P G 2
C90 C 0.6050(7) 0.6809(4) 0.5802(4) 0.080(3) Uani 0.674(6) 1 d D U P H 1
H90A H 0.5471 0.6974 0.5929 0.120 Uiso 0.674(6) 1 calc R U P H 1
H90B H 0.6395 0.7089 0.5603 0.120 Uiso 0.674(6) 1 calc R U P H 1
H90C H 0.6425 0.6685 0.6097 0.120 Uiso 0.674(6) 1 calc R U P H 1
C91 C 0.5840(5) 0.6335(3) 0.5473(3) 0.0642(16) Uani 0.674(6) 1 d D U P H 1
H91A H 0.5559 0.6466 0.5146 0.077 Uiso 0.674(6) 1 calc R U P H 1
H91B H 0.5391 0.6086 0.5649 0.077 Uiso 0.674(6) 1 calc R U P H 1
O9 O 0.6688(4) 0.6028(3) 0.5363(2) 0.0745(15) Uani 0.674(6) 1 d D U P H 1
C92 C 0.6496(7) 0.5626(5) 0.5003(4) 0.075(2) Uani 0.674(6) 1 d D U P H 1
H92A H 0.6227 0.5795 0.4688 0.090 Uiso 0.674(6) 1 calc R U P H 1
H92B H 0.6053 0.5348 0.5144 0.090 Uiso 0.674(6) 1 calc R U P H 1
C93 C 0.7429(7) 0.5350(4) 0.4884(3) 0.099(3) Uani 0.674(6) 1 d D U P H 1
H93A H 0.7331 0.5023 0.4663 0.149 Uiso 0.674(6) 1 calc R U P H 1
H93B H 0.7725 0.5233 0.5208 0.149 Uiso 0.674(6) 1 calc R U P H 1
H93C H 0.7830 0.5619 0.4705 0.149 Uiso 0.674(6) 1 calc R U P H 1
C90B C 0.5477(14) 0.7054(7) 0.5580(8) 0.103(5) Uani 0.326(6) 1 d D U P H 2
H90D H 0.5033 0.7231 0.5815 0.154 Uiso 0.326(6) 1 calc R U P H 2
H90E H 0.5146 0.6901 0.5280 0.154 Uiso 0.326(6) 1 calc R U P H 2
H90F H 0.5929 0.7332 0.5462 0.154 Uiso 0.326(6) 1 calc R U P H 2
C91B C 0.5951(15) 0.6608(8) 0.5847(7) 0.081(4) Uani 0.326(6) 1 d D U P H 2
H91C H 0.5486 0.6341 0.5982 0.097 Uiso 0.326(6) 1 calc R U P H 2
H91D H 0.6287 0.6768 0.6146 0.097 Uiso 0.326(6) 1 calc R U P H 2
O9B O 0.6603(8) 0.6308(6) 0.5525(5) 0.081(2) Uani 0.326(6) 1 d D U P H 2
C92B C 0.6106(10) 0.5938(7) 0.5224(6) 0.069(3) Uani 0.326(6) 1 d D U P H 2
H92C H 0.5692 0.6142 0.4983 0.083 Uiso 0.326(6) 1 calc R U P H 2
H92D H 0.5726 0.5688 0.5442 0.083 Uiso 0.326(6) 1 calc R U P H 2
C93B C 0.6833(13) 0.5604(9) 0.4924(9) 0.064(4) Uani 0.326(6) 1 d D U P H 2
H93D H 0.6529 0.5298 0.4738 0.096 Uiso 0.326(6) 1 calc R U P H 2
H93E H 0.7289 0.5451 0.5166 0.096 Uiso 0.326(6) 1 calc R U P H 2
H93F H 0.7145 0.5851 0.4676 0.096 Uiso 0.326(6) 1 calc R U P H 2

loop_
_atom_site_aniso_label
_atom_site_aniso_U_11
_atom_site_aniso_U_22
_atom_site_aniso_U_33
_atom_site_aniso_U_23
_atom_site_aniso_U_13
_atom_site_aniso_U_12
Zn1 0.0271(2) 0.0280(2) 0.0428(2) -0.00566(15) 0.00784(15) 0.00176(14)
N1 0.0385(15) 0.0345(14) 0.0487(17) 0.0002(12) 0.0168(13) 0.0062(12)
N2 0.0298(13) 0.0278(12) 0.0360(14) -0.0061(11) 0.0061(11) 0.0031(10)
N6 0.0505(19) 0.0418(17) 0.0466(18) -0.0063(14) -0.0027(15) -0.0102(15)
N7 0.055(2) 0.0462(18) 0.061(2) 0.0017(16) 0.0058(17) 0.0059(16)
O8 0.044(2) 0.032(3) 0.038(3) -0.006(2) -0.0043(19) -0.0078(17)
N9 0.069(3) 0.037(3) 0.050(3) -0.005(3) 0.019(3) 0.015(2)
O10 0.070(3) 0.059(5) 0.085(4) -0.019(4) 0.040(3) 0.007(3)
O8B 0.047(5) 0.031(5) 0.045(5) -0.008(4) 0.007(5) 0.003(4)
N9B 0.056(5) 0.037(5) 0.051(5) -0.005(5) 0.005(4) 0.004(4)
O10B 0.058(7) 0.047(8) 0.059(7) -0.008(6) 0.002(6) 0.008(6)
C20 0.050(2) 0.0387(18) 0.044(2) -0.0089(15) 0.0138(16) 0.0116(16)
C21 0.0363(17) 0.0321(16) 0.0367(17) -0.0065(13) 0.0053(14) 0.0095(14)
C22 0.0461(19) 0.0274(15) 0.0406(18) -0.0100(14) -0.0044(15) 0.0087(14)
C23 0.0353(17) 0.0283(15) 0.0401(18) -0.0028(13) -0.0079(14) -0.0009(13)
C24 0.0256(15) 0.0289(15) 0.0357(16) -0.0027(12) -0.0001(12) 0.0019(12)
C25 0.0340(17) 0.0314(16) 0.0408(18) -0.0024(14) 0.0056(14) 0.0024(13)
C30 0.0321(18) 0.0416(19) 0.070(3) 0.0047(18) 0.0148(17) 0.0110(15)
N3 0.031(3) 0.037(4) 0.055(3) 0.003(3) 0.009(3) 0.000(3)
C31 0.020(3) 0.030(3) 0.067(4) 0.015(3) 0.006(3) 0.013(3)
C32 0.032(3) 0.057(4) 0.065(4) 0.016(4) -0.002(3) 0.003(3)
C33 0.026(3) 0.058(3) 0.067(4) 0.010(4) 0.008(3) -0.005(3)
C34 0.028(3) 0.046(4) 0.063(4) 0.008(3) 0.005(3) -0.010(3)
N3B 0.023(3) 0.025(3) 0.052(3) 0.003(2) 0.000(3) -0.006(2)
C31B 0.028(3) 0.049(4) 0.060(3) 0.016(3) -0.003(3) 0.001(3)
C32B 0.029(3) 0.058(3) 0.061(4) 0.009(3) -0.003(3) 0.003(3)
C33B 0.032(3) 0.064(3) 0.073(4) 0.007(3) -0.001(3) -0.017(3)
C34B 0.025(3) 0.041(3) 0.066(3) 0.003(3) -0.008(3) -0.021(3)
C35 0.047(2) 0.046(2) 0.060(2) 0.0050(18) -0.0098(19) -0.0123(18)
C40 0.052(2) 0.044(2) 0.060(2) 0.0044(17) 0.0311(19) 0.0082(17)
N4 0.038(4) 0.019(4) 0.046(3) -0.010(3) 0.004(3) -0.003(3)
C41 0.041(4) 0.022(4) 0.049(3) -0.003(3) 0.014(3) -0.007(4)
C42 0.055(4) 0.028(4) 0.051(3) -0.005(3) 0.006(3) -0.024(3)
C43 0.055(4) 0.020(4) 0.058(3) -0.004(3) -0.005(3) -0.015(3)
C44 0.043(4) 0.022(4) 0.051(3) -0.008(3) -0.004(3) -0.009(3)
N4B 0.040(4) 0.022(4) 0.043(3) -0.011(3) 0.008(3) 0.000(4)
C41B 0.043(4) 0.021(4) 0.048(4) -0.009(3) 0.007(3) -0.014(4)
C42B 0.047(4) 0.025(4) 0.050(4) -0.006(3) 0.014(3) -0.012(4)
C43B 0.051(4) 0.022(4) 0.056(4) -0.002(3) 0.003(4) -0.010(4)
C44B 0.043(4) 0.018(4) 0.050(4) -0.007(3) 0.007(4) -0.004(4)
C45 0.041(2) 0.0412(19) 0.062(2) 0.0034(17) -0.0003(18) 0.0005(16)
N5 0.047(3) 0.047(3) 0.049(3) 0.001(3) 0.019(3) 0.004(3)
C50 0.047(3) 0.053(3) 0.045(3) -0.007(2) 0.015(2) -0.004(2)
C51 0.046(3) 0.056(3) 0.054(3) 0.003(3) -0.006(3) 0.010(3)
C52 0.072(4) 0.081(4) 0.060(3) 0.020(3) 0.030(3) 0.017(3)
C53 0.083(4) 0.063(3) 0.049(3) 0.003(3) 0.010(3) 0.014(3)
C54 0.084(4) 0.051(3) 0.043(3) -0.002(3) 0.013(3) 0.020(3)
C55 0.064(3) 0.049(3) 0.053(3) 0.003(3) 0.014(3) 0.015(3)
N5B 0.048(4) 0.043(4) 0.038(4) 0.003(4) 0.022(4) 0.011(4)
C50B 0.047(3) 0.041(3) 0.041(3) 0.001(3) 0.017(3) 0.004(3)
C51B 0.053(4) 0.071(4) 0.052(4) 0.001(4) 0.007(4) 0.008(4)
C52B 0.067(4) 0.080(4) 0.057(4) 0.001(4) 0.003(4) 0.001(4)
C53B 0.092(4) 0.080(4) 0.064(4) -0.014(4) 0.009(4) 0.002(4)
C54B 0.076(4) 0.052(4) 0.055(4) -0.008(4) 0.013(4) 0.011(4)
C55B 0.071(4) 0.049(4) 0.051(4) -0.001(4) 0.024(4) 0.005(4)
C60 0.038(4) 0.049(3) 0.047(3) -0.008(3) 0.000(3) -0.010(3)
C61 0.047(4) 0.060(4) 0.047(4) -0.018(3) -0.001(3) 0.003(3)
C62 0.048(3) 0.059(3) 0.055(4) -0.013(3) 0.003(4) 0.004(3)
C63 0.061(4) 0.069(4) 0.055(4) -0.019(4) 0.007(4) 0.002(4)
C64 0.066(5) 0.083(4) 0.049(3) -0.020(3) 0.005(4) -0.002(4)
C65 0.059(4) 0.076(4) 0.051(3) -0.011(3) 0.000(4) 0.003(4)
C60B 0.059(5) 0.052(4) 0.049(4) -0.016(4) -0.001(4) -0.008(4)
C61B 0.044(4) 0.053(4) 0.048(4) -0.011(4) 0.007(4) 0.001(4)
C62B 0.052(4) 0.058(4) 0.053(5) -0.016(4) 0.010(4) -0.002(4)
C63B 0.061(5) 0.066(4) 0.052(5) -0.022(4) 0.006(4) 0.001(4)
C64B 0.067(5) 0.075(4) 0.052(4) -0.022(4) 0.005(4) 0.001(5)
C65B 0.060(5) 0.066(4) 0.046(4) -0.010(3) 0.006(4) -0.002(4)
C70 0.046(2) 0.0403(19) 0.057(2) 0.0080(17) 0.0024(18) 0.0076(16)
C71 0.0358(19) 0.057(2) 0.059(2) -0.0046(19) 0.0015(17) 0.0055(17)
C72 0.052(2) 0.047(2) 0.065(3) 0.0058(19) 0.005(2) 0.0129(18)
C73 0.049(2) 0.053(2) 0.077(3) -0.003(2) -0.001(2) 0.0068(19)
C74 0.0335(19) 0.046(2) 0.104(4) 0.017(2) 0.017(2) 0.0083(17)
C75 0.053(2) 0.046(2) 0.065(3) 0.0060(19) -0.005(2) -0.0121(18)
S1 0.0345(11) 0.0397(12) 0.056(2) -0.0127(12) -0.0020(12) 0.0089(9)
O1 0.081(5) 0.034(4) 0.078(6) -0.011(3) 0.018(4) 0.004(3)
O2 0.063(3) 0.074(3) 0.063(4) -0.016(3) -0.031(3) 0.017(3)
O3 0.040(3) 0.053(3) 0.073(4) -0.022(3) 0.019(3) 0.004(2)
C1 0.037(3) 0.057(4) 0.039(3) -0.004(3) 0.004(2) 0.004(3)
F1 0.060(3) 0.129(6) 0.057(3) -0.010(3) -0.028(3) 0.009(3)
F2 0.062(4) 0.058(3) 0.086(4) 0.012(3) 0.020(3) -0.022(3)
F3 0.062(4) 0.117(5) 0.058(3) -0.011(3) 0.032(3) 0.020(4)
S1B 0.0431(19) 0.0231(16) 0.039(2) 0.0021(15) 0.0118(16) -0.0088(14)
O1B 0.055(6) 0.035(6) 0.032(5) 0.007(4) 0.001(4) -0.007(4)
O2B 0.047(5) 0.064(5) 0.088(7) 0.027(5) -0.017(5) 0.007(4)
O3B 0.070(6) 0.041(4) 0.060(6) -0.021(4) 0.037(5) -0.023(4)
C1B 0.042(4) 0.053(4) 0.045(4) -0.006(4) 0.005(4) 0.001(4)
F1B 0.038(4) 0.080(6) 0.074(6) -0.013(4) -0.026(4) 0.012(4)
F2B 0.061(6) 0.067(6) 0.072(6) -0.001(5) 0.020(5) -0.006(5)
F3B 0.057(6) 0.079(5) 0.044(4) -0.018(4) 0.025(4) -0.019(5)
C90 0.083(5) 0.080(5) 0.077(5) 0.002(4) -0.020(4) -0.016(4)
C91 0.060(3) 0.068(3) 0.064(3) 0.013(3) -0.019(3) -0.016(3)
O9 0.076(3) 0.079(3) 0.069(3) 0.001(3) -0.003(3) -0.016(3)
C92 0.081(5) 0.078(4) 0.067(4) 0.002(3) -0.012(4) -0.022(4)
C93 0.103(6) 0.118(7) 0.077(5) -0.022(5) 0.012(5) -0.045(6)
C90B 0.107(9) 0.107(9) 0.095(9) -0.004(8) -0.023(8) 0.006(8)
C91B 0.081(6) 0.083(6) 0.078(6) 0.011(5) -0.004(5) -0.004(5)
O9B 0.079(4) 0.086(5) 0.077(4) 0.005(4) -0.006(4) -0.006(4)
C92B 0.066(5) 0.075(5) 0.066(5) 0.010(4) -0.011(4) -0.010(4)
C93B 0.050(8) 0.062(7) 0.080(8) -0.011(6) -0.011(7) 0.002(7)

loop_
_atom_type_symbol
_atom_type_description
_atom_type_scat_dispersion_real
_atom_type_scat_dispersion_imag
_atom_type_scat_source
C C 0.0033 0.0016 'International Tables Vol C Tables 4.2.6.8 and 6.1.1.4'
H H 0.0000 0.0000 'International Tables Vol C Tables 4.2.6.8 and 6.1.1.4'
N N 0.0061 0.0033 'International Tables Vol C Tables 4.2.6.8 and 6.1.1.4'
O O 0.0106 0.0060 'International Tables Vol C Tables 4.2.6.8 and 6.1.1.4'
F F 0.0171 0.0103 'International Tables Vol C Tables 4.2.6.8 and 6.1.1.4'
S S 0.1246 0.1234 'International Tables Vol C Tables 4.2.6.8 and 6.1.1.4'
Zn Zn 0.2839 1.4301 'International Tables Vol C Tables 4.2.6.8 and 6.1.1.4'

loop_
_exptl_crystal_face_index_h
_exptl_crystal_face_index_k
_exptl_crystal_face_index_l
_exptl_crystal_face_perp_dist
-1.00 0.00 0.00 0.2630
1.00 0.00 0.00 0.2370
0.00 1.00 0.00 0.1120
0.00 -1.00 0.00 0.0710
0.00 0.00 -1.00 0.0720
0.00 0.00 1.00 0.1000

loop_
_geom_angle_atom_site_label_1
_geom_angle_atom_site_label_2
_geom_angle_atom_site_label_3
_geom_angle
N2 Zn1 N4B 113.4(6)
N2 Zn1 N3B 115.1(3)
N4B Zn1 N3B 116.7(7)
N2 Zn1 N4 121.2(5)
N2 Zn1 O8 101.4(3)
N4 Zn1 O8 105.4(4)
N2 Zn1 O8B 107.4(7)
N4B Zn1 O8B 96.2(10)
N3B Zn1 O8B 105.4(8)
N2 Zn1 N3 119.8(5)
N4 Zn1 N3 108.6(7)
O8 Zn1 N3 95.5(4)
N2 Zn1 N1 77.84(10)
N4B Zn1 N1 76.2(4)
N3B Zn1 N1 76.9(3)
N4 Zn1 N1 78.8(3)
O8 Zn1 N1 175.3(3)
O8B Zn1 N1 172.2(9)
N3 Zn1 N1 81.0(3)
C20 N1 C30 113.1(3)
C20 N1 C40 113.5(3)
C30 N1 C40 113.5(3)
C20 N1 Zn1 105.58(19)
C30 N1 Zn1 104.0(2)
C40 N1 Zn1 106.1(2)
C21 N2 C24 106.1(3)
C21 N2 Zn1 114.4(2)
C24 N2 Zn1 139.0(2)
C35 N6 C60 119.5(5)
C35 N6 C60B 128.7(8)
C35 N6 H6 127(4)
C60 N6 H6 114(4)
C60B N6 H6 105(4)
C45 N7 C70 121.4(4)
C45 N7 H7 115(3)
C70 N7 H7 121(3)
N9 O8 Zn1 126.9(5)
O8 N9 O10 121.2(7)
N9B O8B Zn1 126.5(17)
O8B N9B O10B 119.3(16)
N1 C20 C21 109.6(3)
N1 C20 H20A 109.8
C21 C20 H20A 109.8
N1 C20 H20B 109.8
C21 C20 H20B 109.8
H20A C20 H20B 108.2
N2 C21 C22 111.3(3)
N2 C21 C20 120.2(3)
C22 C21 C20 128.6(3)
C23 C22 C21 106.9(3)
C23 C22 H22A 126.6
C21 C22 H22A 126.6
C22 C23 C24 106.7(3)
C22 C23 H23A 126.6
C24 C23 H23A 126.6
C25 C24 N2 121.5(3)
C25 C24 C23 129.2(3)
N2 C24 C23 109.0(3)
N5 C25 C24 130.3(4)
N5B C25 C24 119.3(6)
N5 C25 H25A 114.8
C24 C25 H25A 114.8
C31 C30 N1 103.8(7)
C31B C30 N1 114.9(5)
C31 C30 H30A 111.0
N1 C30 H30A 111.0
C31 C30 H30B 111.0
N1 C30 H30B 111.0
H30A C30 H30B 109.0
C31 N3 C34 108.0
C31 N3 Zn1 102.7(8)
C34 N3 Zn1 148.8(8)
C30 C31 N3 130.6(10)
C30 C31 C32 121.4(10)
N3 C31 C32 108.0
C31 C32 C33 108.0
C31 C32 H32A 126.0
C33 C32 H32A 126.0
C34 C33 C32 108.0
C34 C33 H33A 126.0
C32 C33 H33A 126.0
C35 C34 C33 132.8(9)
C35 C34 N3 119.2(9)
C33 C34 N3 108.0
C34B N3B C31B 108.0
C34B N3B Zn1 134.6(7)
C31B N3B Zn1 117.4(7)
C32B C31B N3B 108.0
C32B C31B C30 139.4(9)
N3B C31B C30 112.4(9)
C31B C32B C33B 108.0
C31B C32B H32B 126.0
C33B C32B H32B 126.0
C32B C33B C34B 108.0
C32B C33B H33B 126.0
C34B C33B H33B 126.0
C35 C34B N3B 135.2(8)
C35 C34B C33B 116.1(8)
N3B C34B C33B 108.0
N6 C35 C34 133.5(5)
N6 C35 C34B 125.3(5)
N6 C35 H35A 113.2
C34 C35 H35A 113.2
N1 C40 C41 105.4(5)
N1 C40 C41B 111.9(5)
N1 C40 H40A 110.7
C41 C40 H40A 110.7
N1 C40 H40B 110.7
C41 C40 H40B 110.7
H40A C40 H40B 108.8
C41 N4 C44 105.9(5)
C41 N4 Zn1 113.2(7)
C44 N4 Zn1 138.8(7)
N4 C41 C42 107.4(8)
N4 C41 C40 117.5(10)
C42 C41 C40 125.1(10)
C43 C42 C41 105.5(6)
C43 C42 H42A 127.3
C41 C42 H42A 127.3
C42 C43 C44 107.7(6)
C42 C43 H43A 126.1
C44 C43 H43A 126.1
C43 C44 N4 109.0(5)
C43 C44 C45 134.4(8)
N4 C44 C45 116.5(8)
C41B N4B C44B 106.0(6)
C41B N4B Zn1 115.4(9)
C44B N4B Zn1 136.4(9)
N4B C41B C42B 105.5(9)
N4B C41B C40 115.5(10)
C42B C41B C40 127.7(11)
C43B C42B C41B 106.2(6)
C43B C42B H42B 126.9
C41B C42B H42B 126.9
C42B C43B C44B 106.6(6)
C42B C43B H43B 126.7
C44B C43B H43B 126.7
N4B C44B C43B 109.2(6)
N4B C44B C45 119.6(10)
C43B C44B C45 130.6(10)
N7 C45 C44B 128.3(6)
N7 C45 C44 127.9(5)
N7 C45 H45A 116.0
C44 C45 H45A 116.0
C25 N5 C50 120.8(6)
C25 N5 H5 119.6
C50 N5 H5 119.6
N5 C50 C55 109.3(6)
N5 C50 C51 106.6(5)
C55 C50 C51 108.5(5)
N5 C50 H50A 110.8
C55 C50 H50A 110.8
C51 C50 H50A 110.8
C52 C51 C50 110.5(5)
C52 C51 H51A 109.6
C50 C51 H51A 109.6
C52 C51 H51B 109.6
C50 C51 H51B 109.6
H51A C51 H51B 108.1
C53 C52 C51 120.8(6)
C53 C52 H52A 107.1
C51 C52 H52A 107.1
C53 C52 H52B 107.1
C51 C52 H52B 107.1
H52A C52 H52B 106.8
C52 C53 C54 116.5(6)
C52 C53 H53A 108.2
C54 C53 H53A 108.2
C52 C53 H53B 108.2
C54 C53 H53B 108.2
H53A C53 H53B 107.3
C53 C54 C55 109.6(7)
C53 C54 H54A 109.7
C55 C54 H54A 109.7
C53 C54 H54B 109.7
C55 C54 H54B 109.7
H54A C54 H54B 108.2
C50 C55 C54 106.0(6)
C50 C55 H55A 110.5
C54 C55 H55A 110.5
C50 C55 H55B 110.5
C54 C55 H55B 110.5
H55A C55 H55B 108.7
C25 N5B C50B 130.7(10)
C25 N5B H5B 114.7
C50B N5B H5B 114.7
N5B C50B C55B 110.9(9)
N5B C50B C51B 109.9(9)
C55B C50B C51B 104.0(9)
N5B C50B H50B 110.6
C55B C50B H50B 110.6
C51B C50B H50B 110.6
C52B C51B C50B 118.2(8)
C52B C51B H51C 107.7
C50B C51B H51C 107.7
C52B C51B H51D 107.7
C50B C51B H51D 107.7
H51C C51B H51D 107.1
C53B C52B C51B 117.8(9)
C53B C52B H52C 107.9
C51B C52B H52C 107.9
C53B C52B H52D 107.9
C51B C52B H52D 107.9
H52C C52B H52D 107.2
C52B C53B C54B 123.4(10)
C52B C53B H53C 106.5
C54B C53B H53C 106.5
C52B C53B H53D 106.5
C54B C53B H53D 106.5
H53C C53B H53D 106.5
C53B C54B C55B 107.1(10)
C53B C54B H54C 110.3
C55B C54B H54C 110.3
C53B C54B H54D 110.3
C55B C54B H54D 110.3
H54C C54B H54D 108.6
C50B C55B C54B 107.0(9)
C50B C55B H55C 110.3
C54B C55B H55C 110.3
C50B C55B H55D 110.3
C54B C55B H55D 110.3
H55C C55B H55D 108.6
N6 C60 C65 110.7(7)
N6 C60 C61 108.2(8)
C65 C60 C61 113.1(7)
N6 C60 H60 108.2
C65 C60 H60 108.2
C61 C60 H60 108.2
C60 C61 C62 110.6(7)
C60 C61 H61A 109.5
C62 C61 H61A 109.5
C60 C61 H61B 109.5
C62 C61 H61B 109.5
H61A C61 H61B 108.1
C63 C62 C61 111.2(7)
C63 C62 H62A 109.4
C61 C62 H62A 109.4
C63 C62 H62B 109.4
C61 C62 H62B 109.4
H62A C62 H62B 108.0
C64 C63 C62 111.7(7)
C64 C63 H63A 109.3
C62 C63 H63A 109.3
C64 C63 H63B 109.3
C62 C63 H63B 109.3
H63A C63 H63B 107.9
C63 C64 C65 111.7(7)
C63 C64 H64A 109.3
C65 C64 H64A 109.3
C63 C64 H64B 109.3
C65 C64 H64B 109.3
H64A C64 H64B 107.9
C60 C65 C64 110.2(6)
C60 C65 H65A 109.6
C64 C65 H65A 109.6
C60 C65 H65B 109.6
C64 C65 H65B 109.6
H65A C65 H65B 108.1
C65B C60B N6 115.0(10)
C65B C60B C61B 115.4(10)
N6 C60B C61B 111.0(11)
C65B C60B H60B 104.7
N6 C60B H60B 104.7
C61B C60B H60B 104.7
C60B C61B C62B 112.0(8)
C60B C61B H61C 109.2
C62B C61B H61C 109.2
C60B C61B H61D 109.2
C62B C61B H61D 109.2
H61C C61B H61D 107.9
C63B C62B C61B 112.3(9)
C63B C62B H62C 109.1
C61B C62B H62C 109.1
C63B C62B H62D 109.1
C61B C62B H62D 109.1
H62C C62B H62D 107.9
C64B C63B C62B 112.6(9)
C64B C63B H63C 109.1
C62B C63B H63C 109.1
C64B C63B H63D 109.1
C62B C63B H63D 109.1
H63C C63B H63D 107.8
C63B C64B C65B 111.1(8)
C63B C64B H64C 109.4
C65B C64B H64C 109.4
C63B C64B H64D 109.4
C65B C64B H64D 109.4
H64C C64B H64D 108.0
C60B C65B C64B 112.1(8)
C60B C65B H65C 109.2
C64B C65B H65C 109.2
C60B C65B H65D 109.2
C64B C65B H65D 109.2
H65C C65B H65D 107.9
N7 C70 C71 109.7(3)
N7 C70 C75 111.7(3)
C71 C70 C75 112.5(3)
N7 C70 H70A 107.6
C71 C70 H70A 107.6
C75 C70 H70A 107.6
C70 C71 C72 112.2(3)
C70 C71 H71A 109.2
C72 C71 H71A 109.2
C70 C71 H71B 109.2
C72 C71 H71B 109.2
H71A C71 H71B 107.9
C73 C72 C71 112.5(4)
C73 C72 H72A 109.1
C71 C72 H72A 109.1
C73 C72 H72B 109.1
C71 C72 H72B 109.1
H72A C72 H72B 107.8
C72 C73 C74 109.8(3)
C72 C73 H73A 109.7
C74 C73 H73A 109.7
C72 C73 H73B 109.7
C74 C73 H73B 109.7
H73A C73 H73B 108.2
C73 C74 C75 111.9(3)
C73 C74 H74A 109.2
C75 C74 H74A 109.2
C73 C74 H74B 109.2
C75 C74 H74B 109.2
H74A C74 H74B 107.9
C70 C75 C74 109.6(4)
C70 C75 H75A 109.8
C74 C75 H75A 109.8
C70 C75 H75B 109.8
C74 C75 H75B 109.8
H75A C75 H75B 108.2
O3 S1 O1 118.8(5)
O3 S1 O2 112.0(4)
O1 S1 O2 113.0(5)
O3 S1 C1 104.7(4)
O1 S1 C1 103.4(5)
O2 S1 C1 102.6(4)
F3 C1 F2 108.4(6)
F3 C1 F1 107.0(6)
F2 C1 F1 106.8(7)
F3 C1 S1 113.6(5)
F2 C1 S1 110.8(5)
F1 C1 S1 109.9(5)
O3B S1B O2B 111.2(7)
O3B S1B O1B 113.8(7)
O2B S1B O1B 114.5(7)
O3B S1B C1B 106.6(6)
O2B S1B C1B 105.4(6)
O1B S1B C1B 104.4(7)
F3B C1B F2B 109.3(10)
F3B C1B F1B 107.8(9)
F2B C1B F1B 103.7(10)
F3B C1B S1B 112.1(8)
F2B C1B S1B 113.8(9)
F1B C1B S1B 109.7(7)
C91 C90 H90A 109.5
C91 C90 H90B 109.5
H90A C90 H90B 109.5
C91 C90 H90C 109.5
H90A C90 H90C 109.5
H90B C90 H90C 109.5
C90 C91 O9 109.5(7)
C90 C91 H91A 109.8
O9 C91 H91A 109.8
C90 C91 H91B 109.8
O9 C91 H91B 109.8
H91A C91 H91B 108.2
C92 O9 C91 108.5(7)
O9 C92 C93 105.1(7)
O9 C92 H92A 110.7
C93 C92 H92A 110.7
O9 C92 H92B 110.7
C93 C92 H92B 110.7
H92A C92 H92B 108.8
C92 C93 H93A 109.5
C92 C93 H93B 109.5
H93A C93 H93B 109.5
C92 C93 H93C 109.5
H93A C93 H93C 109.5
H93B C93 H93C 109.5
C91B C90B H90D 109.5
C91B C90B H90E 109.5
H90D C90B H90E 109.5
C91B C90B H90F 109.5
H90D C90B H90F 109.5
H90E C90B H90F 109.5
C90B C91B O9B 113.6(13)
C90B C91B H91C 108.8
O9B C91B H91C 108.8
C90B C91B H91D 108.8
O9B C91B H91D 108.8
H91C C91B H91D 107.7
C92B O9B C91B 107.7(12)
O9B C92B C93B 105.3(11)
O9B C92B H92C 110.7
C93B C92B H92C 110.7
O9B C92B H92D 110.7
C93B C92B H92D 110.7
H92C C92B H92D 108.8
C92B C93B H93D 109.5
C92B C93B H93E 109.5
H93D C93B H93E 109.5
C92B C93B H93F 109.5
H93D C93B H93F 109.5
H93E C93B H93F 109.5

loop_
_geom_bond_atom_site_label_1
_geom_bond_atom_site_label_2
_geom_bond_distance
Zn1 N2 2.055(3)
Zn1 N4B 2.057(6)
Zn1 N3B 2.067(4)
Zn1 N4 2.067(6)
Zn1 O8 2.073(4)
Zn1 O8B 2.075(8)
Zn1 N3 2.093(5)
Zn1 N1 2.256(3)
N1 C20 1.460(5)
N1 C30 1.463(5)
N1 C40 1.468(4)
N2 C21 1.336(4)
N2 C24 1.395(4)
N6 C35 1.294(5)
N6 C60 1.468(7)
N6 C60B 1.482(8)
N6 H6 0.78(5)
N7 C45 1.285(5)
N7 C70 1.461(5)
N7 H7 0.915(19)
O8 N9 1.184(5)
N9 O10 1.209(7)
O8B N9B 1.192(9)
N9B O10B 1.215(10)
C20 C21 1.499(5)
C20 H20A 0.9900
C20 H20B 0.9900
C21 C22 1.400(5)
C22 C23 1.371(5)
C22 H22A 0.9500
C23 C24 1.409(4)
C23 H23A 0.9500
C24 C25 1.390(4)
C25 N5 1.296(6)
C25 N5B 1.307(8)
C25 H25A 0.9500
C30 C31 1.419(6)
C30 C31B 1.461(6)
C30 H30A 0.9900
C30 H30B 0.9900
N3 C31 1.4200
N3 C34 1.4200
C31 C32 1.4200
C32 C33 1.4200
C32 H32A 0.9500
C33 C34 1.4200
C33 H33A 0.9500
C34 C35 1.333(6)
N3B C34B 1.4200
N3B C31B 1.4200
C31B C32B 1.4200
C32B C33B 1.4200
C32B H32B 0.9500
C33B C34B 1.4200
C33B H33B 0.9500
C34B C35 1.341(6)
C35 H35A 0.9500
C40 C41 1.508(7)
C40 C41B 1.517(8)
C40 H40A 0.9900
C40 H40B 0.9900
N4 C41 1.368(9)
N4 C44 1.400(7)
C41 C42 1.451(9)
C42 C43 1.373(8)
C42 H42A 0.9500
C43 C44 1.399(8)
C43 H43A 0.9500
C44 C45 1.429(7)
N4B C41B 1.370(10)
N4B C44B 1.396(7)
C41B C42B 1.457(10)
C42B C43B 1.375(8)
C42B H42B 0.9500
C43B C44B 1.398(8)
C43B H43B 0.9500
C44B C45 1.423(8)
C45 H45A 0.9500
N5 C50 1.491(7)
N5 H5 0.8800
C50 C55 1.521(7)
C50 C51 1.551(7)
C50 H50A 1.0000
C51 C52 1.513(8)
C51 H51A 0.9900
C51 H51B 0.9900
C52 C53 1.399(8)
C52 H52A 0.9900
C52 H52B 0.9900
C53 C54 1.507(9)
C53 H53A 0.9900
C53 H53B 0.9900
C54 C55 1.554(8)
C54 H54A 0.9900
C54 H54B 0.9900
C55 H55A 0.9900
C55 H55B 0.9900
N5B C50B 1.487(8)
N5B H5B 0.8800
C50B C55B 1.515(9)
C50B C51B 1.548(10)
C50B H50B 1.0000
C51B C52B 1.533(10)
C51B H51C 0.9900
C51B H51D 0.9900
C52B C53B 1.354(11)
C52B H52C 0.9900
C52B H52D 0.9900
C53B C54B 1.502(11)
C53B H53C 0.9900
C53B H53D 0.9900
C54B C55B 1.558(11)
C54B H54C 0.9900
C54B H54D 0.9900
C55B H55C 0.9900
C55B H55D 0.9900
C60 C65 1.481(8)
C60 C61 1.520(8)
C60 H60 1.0000
C61 C62 1.537(7)
C61 H61A 0.9900
C61 H61B 0.9900
C62 C63 1.508(9)
C62 H62A 0.9900
C62 H62B 0.9900
C63 C64 1.499(10)
C63 H63A 0.9900
C63 H63B 0.9900
C64 C65 1.528(9)
C64 H64A 0.9900
C64 H64B 0.9900
C65 H65A 0.9900
C65 H65B 0.9900
C60B C65B 1.476(9)
C60B C61B 1.515(9)
C60B H60B 1.0000
C61B C62B 1.530(8)
C61B H61C 0.9900
C61B H61D 0.9900
C62B C63B 1.504(10)
C62B H62C 0.9900
C62B H62D 0.9900
C63B C64B 1.504(11)
C63B H63C 0.9900
C63B H63D 0.9900
C64B C65B 1.532(10)
C64B H64C 0.9900
C64B H64D 0.9900
C65B H65C 0.9900
C65B H65D 0.9900
C70 C71 1.487(5)
C70 C75 1.525(5)
C70 H70A 1.0000
C71 C72 1.510(5)
C71 H71A 0.9900
C71 H71B 0.9900
C72 C73 1.488(6)
C72 H72A 0.9900
C72 H72B 0.9900
C73 C74 1.516(6)
C73 H73A 0.9900
C73 H73B 0.9900
C74 C75 1.526(6)
C74 H74A 0.9900
C74 H74B 0.9900
C75 H75A 0.9900
C75 H75B 0.9900
S1 O3 1.413(5)
S1 O1 1.423(5)
S1 O2 1.433(5)
S1 C1 1.793(6)
C1 F3 1.309(6)
C1 F2 1.323(7)
C1 F1 1.332(6)
S1B O3B 1.410(7)
S1B O2B 1.428(7)
S1B O1B 1.436(7)
S1B C1B 1.779(7)
C1B F3B 1.310(8)
C1B F2B 1.324(9)
C1B F1B 1.334(8)
C90 C91 1.449(10)
C90 H90A 0.9800
C90 H90B 0.9800
C90 H90C 0.9800
C91 O9 1.456(10)
C91 H91A 0.9900
C91 H91B 0.9900
O9 C92 1.366(12)
C92 C93 1.531(15)
C92 H92A 0.9900
C92 H92B 0.9900
C93 H93A 0.9800
C93 H93B 0.9800
C93 H93C 0.9800
C90B C91B 1.441(13)
C90B H90D 0.9800
C90B H90E 0.9800
C90B H90F 0.9800
C91B O9B 1.448(13)
C91B H91C 0.9900
C91B H91D 0.9900
O9B C92B 1.378(14)
C92B C93B 1.529(17)
C92B H92C 0.9900
C92B H92D 0.9900
C93B H93D 0.9800
C93B H93E 0.9800
C93B H93F 0.9800

loop_
_geom_hbond_atom_site_label_D
_geom_hbond_atom_site_label_H
_geom_hbond_atom_site_label_A
_geom_hbond_distance_DH
_geom_hbond_distance_HA
_geom_hbond_distance_DA
_geom_hbond_angle_DHA
_geom_hbond_site_symmetry_A
N5 H5 O3 0.88 2.33 3.201(10) 172.4 3_756
N5B H5B O2B 0.88 2.38 2.986(17) 126.7 3_756
N6 H6 O8 0.78(5) 2.04(5) 2.801(7) 165(5) .
N6 H6 O8B 0.78(5) 2.11(6) 2.87(3) 168(5) .
N7 H7 O1 0.915(19) 2.19(3) 3.057(11) 159(5) .
N7 H7 O1B 0.915(19) 2.11(3) 2.952(13) 153(5) .
